data_1539742
loop_
_publ_author_name
'Bigalke, K.P.'
'Hans, A.'
'Hartl, H.'

_publ_section_title
;
 Synthese und Strukturuntersuchungen von Iodocupraten(I). IX Synthese und
 Kristallstrukturen von Cs3 Cu2 I5 und Rb Cu2 I3
;
_journal_name_full 'Zeitschrift fuer Anorganische und Allgemeine Chemie'
_journal_page_first 96
_journal_page_last 104
_journal_volume 563
_journal_year 1988
_chemical_formula_sum 'Cs3 Cu2 I5'
_chemical_name_systematic 'Cs3 (Cu2 I5)'
_space_group_IT_number 62
_symmetry_space_group_name_Hall '-P 2c 2ab'
_symmetry_space_group_name_H-M 'P b n m'
_cell_angle_alpha 90
_cell_angle_beta 90
_cell_angle_gamma 90
_cell_formula_units_Z 4
_cell_length_a 14.386
_cell_length_b 10.147
_cell_length_c 11.675
_cell_volume 1704.255
_citation_journal_id_ASTM ZAACAB
_cod_data_source_file Bigalke_ZAACAB_1988_28.cif
_cod_data_source_block Cs3Cu2I5
_cod_original_sg_symbol_Hall '-P 2ac 2n (z,x,y)'
_cod_database_code 1539742

loop_
_symmetry_equiv_pos_as_xyz
x,y,z
x+1/2,-y+1/2,-z
-x+1/2,y+1/2,-z+1/2
-x,-y,z+1/2
-x,-y,-z
-x-1/2,y-1/2,z
x-1/2,-y-1/2,z-1/2
x,y,-z-1/2

loop_
_atom_site_label
_atom_site_type_symbol
_atom_site_fract_x
_atom_site_fract_y
_atom_site_fract_z
_atom_site_occupancy
_atom_site_U_iso_or_equiv
I2 I-1 0.79302 0.8426 0.75 1 0.0
Cs2 Cs+1 0.67792 1.05258 0.99001 1 0.0
Cu1 Cu+1 0.6282 0.7664 0.75 1 0.0
Cs1 Cs+1 0.45087 0.40461 0.75 1 0.0
I1 I-1 0.55196 0.6908 0.56159 1 0.0
I4 I-1 0.284 0.7002 0.75 1 0.0
Cu2 Cu+1 0.4522 0.783 0.75 1 0.0
I3 I-1 0.49079 1.033 0.75 1 0.0
